data_4320573
loop_
_publ_author_name
'Jun Tao'
'Jian-Xin Shi'
'Ming-Liang Tong'
'Xiao-Xia Zhang'
'Xiao-Ming Chen'

_publ_contact_author
;
      Chen, Xiao-Ming
      School of Chemistry and Chemical Engineering
      Zhongshan University
      Guangzhou, 510275
      P. R. China
;
_publ_contact_author_email cescxm@zsu.edu.cn
_publ_contact_author_fax '86 20 84112245'
_publ_contact_author_phone '86 20 84113986'
_publ_section_title
;
 A New Inorganic-Organic Photoluminescent Material Constructed with
 Helical [Zn3(\m3-OH)(\m2-OH)] Chains
;
_journal_name_full 'Inorganic Chemistry'
_journal_page_first 6328
_journal_page_last 6330
_journal_paper_doi 10.1021/ic010472u
_journal_volume 40
_journal_year 2001
_chemical_formula_sum 'C33 H23 N O12.5 Zn3'
_chemical_formula_weight 829.63
_chemical_name_systematic
;
 ?
;
_space_group_IT_number 15
_symmetry_cell_setting monoclinic
_symmetry_space_group_name_Hall '-C 2yc'
_symmetry_space_group_name_H-M 'C 1 2/c 1'
_atom_sites_solution_hydrogens geom
_atom_sites_solution_primary direct
_atom_sites_solution_secondary difmap
_audit_creation_method SHELXL-97
_cell_angle_alpha 90.00
_cell_angle_beta 90.78
_cell_angle_gamma 90.00
_cell_formula_units_Z 8
_cell_length_a 28.419(14)
_cell_length_b 9.572(3)
_cell_length_c 24.162(13)
_cell_measurement_reflns_used 25
_cell_measurement_temperature 293(2)
_cell_measurement_theta_max 15
_cell_measurement_theta_min 7.5
_cell_volume 6572(5)
_computing_cell_refinement 'SHELXTL-plus (Sheldrick, 1990)'
_computing_data_collection 'SHELXTL-plus (Sheldrick, 1990)'
_computing_data_reduction 'SHELXL-97  (Sheldrick, 1997)'
_computing_molecular_graphics 'SHELXL-97 (Sheldrick, 1997)'
_computing_publication_material 'SHELXL-97 (Sheldrick, 1997)'
_computing_structure_refinement 'SHELXL-97 (Sheldrick, 1997)'
_computing_structure_solution 'SHELXS-97 (Sheldrick, 1990)'
_diffrn_ambient_temperature 293(2)
_diffrn_measured_fraction_theta_full 0.457
_diffrn_measured_fraction_theta_max 0.457
_diffrn_measurement_device_type 'Siemens R3m'
_diffrn_measurement_method '\w scan'
_diffrn_radiation_monochromator graphite
_diffrn_radiation_source 'fine-focus sealed tube'
_diffrn_radiation_type MoK\a
_diffrn_radiation_wavelength 0.71073
_diffrn_reflns_av_R_equivalents 0.0380
_diffrn_reflns_av_sigmaI/netI 0.0654
_diffrn_reflns_limit_h_max 32
_diffrn_reflns_limit_h_min 0
_diffrn_reflns_limit_k_max 11
_diffrn_reflns_limit_k_min 0
_diffrn_reflns_limit_l_max 28
_diffrn_reflns_limit_l_min -28
_diffrn_reflns_number 5764
_diffrn_reflns_theta_full 25.00
_diffrn_reflns_theta_max 25.00
_diffrn_reflns_theta_min 2.20
_diffrn_standards_decay_% none
_diffrn_standards_interval_count 200
_diffrn_standards_number 2
_exptl_absorpt_coefficient_mu 2.240
_exptl_absorpt_correction_T_max 0.5343
_exptl_absorpt_correction_T_min 0.2954
_exptl_absorpt_correction_type \y-scan
_exptl_crystal_colour colorless
_exptl_crystal_density_diffrn 1.677
_exptl_crystal_density_method 'not measured'
_exptl_crystal_description block
_exptl_crystal_F_000 3344
_exptl_crystal_size_max 0.62
_exptl_crystal_size_mid 0.40
_exptl_crystal_size_min 0.32
_refine_diff_density_max 0.493
_refine_diff_density_min -0.387
_refine_diff_density_rms 0.085
_refine_ls_extinction_coef 0.00008(4)
_refine_ls_extinction_expression Fc^*^=kFc[1+0.001xFc^2^\l^3^/sin(2\q)]^-1/4^
_refine_ls_extinction_method SHELXL
_refine_ls_goodness_of_fit_ref 1.016
_refine_ls_hydrogen_treatment mixed
_refine_ls_matrix_type full
_refine_ls_number_parameters 447
_refine_ls_number_reflns 5639
_refine_ls_number_restraints 0
_refine_ls_restrained_S_all 1.016
_refine_ls_R_factor_all 0.0894
_refine_ls_R_factor_gt 0.0464
_refine_ls_shift/su_max 0.001
_refine_ls_shift/su_mean 0.000
_refine_ls_structure_factor_coef Fsqd
_refine_ls_weighting_details 'w=1/[\s^2^(Fo^2^)+(0.0409P)^2^+4.3563P] where P=(Fo^2^+2Fc^2^)/3'
_refine_ls_weighting_scheme calc
_refine_ls_wR_factor_gt 0.0866
_refine_ls_wR_factor_ref 0.0999
_reflns_number_gt 3738
_reflns_number_total 5639
_reflns_threshold_expression >2sigma(I)
_cod_data_source_file ic010472u.cif
_cod_data_source_block complex_1
_cod_depositor_comments
;
The following automatic conversions were performed:

'_symmetry_cell_setting' value 'Monoclinic' changed to 'monoclinic'
according to the built-in table from CIF Core dictionary named
'cif_core.dic' version 2.4.1 from 2010-06-29.

Automatic conversion script
Id: cif_fix_values 1646 2011-03-28 12:23:43Z adriana 

The following automatic conversions were performed:

'_refine_ls_weighting_scheme' value 'calc
w=1/[\s^2^(Fo^2^)+(0.0409P)^2^+4.3563P] where P=(Fo^2^+2Fc^2^)/3' was
changed to 'calc'. New tag '_refine_ls_weighting_details' was
created. The value of the new tag was set to
'w=1/[\s^2^(Fo^2^)+(0.0409P)^2^+4.3563P] where P=(Fo^2^+2Fc^2^)/3'.

Automatic conversion script
Id: cif_fix_values 3143 2015-03-26 13:38:13Z robertas 
;
_cod_original_formula_sum 'C33 H23 N O12.50 Zn3'
_cod_database_code 4320573

loop_
_symmetry_equiv_pos_as_xyz
'x, y, z'
'-x, y, -z+1/2'
'x+1/2, y+1/2, z'
'-x+1/2, y+1/2, -z+1/2'
'-x, -y, -z'
'x, -y, z-1/2'
'-x+1/2, -y+1/2, -z'
'x+1/2, -y+1/2, z-1/2'

loop_
_atom_site_label
_atom_site_type_symbol
_atom_site_fract_x
_atom_site_fract_y
_atom_site_fract_z
_atom_site_U_iso_or_equiv
_atom_site_adp_type
_atom_site_occupancy
_atom_site_calc_flag
_atom_site_refinement_flags
_atom_site_disorder_assembly
_atom_site_disorder_group
Zn1 Zn 0.316561(19) 0.70560(7) 0.22002(2) 0.03445(18) Uani 1 d . . .
Zn2 Zn 0.254755(19) 0.76370(6) 0.10795(2) 0.03160(17) Uani 1 d . . .
Zn3 Zn 0.256466(19) 1.00168(7) 0.20490(3) 0.03630(18) Uani 1 d . . .
N1 N 0.24527(14) 0.5663(4) 0.07751(17) 0.0336(10) Uani 1 d . . .
O1 O 0.25669(10) 0.7903(3) 0.18910(13) 0.0309(8) Uani 1 d . . .
H1A H 0.2329 0.7520 0.2037 0.080 Uiso 1 d R . .
O2 O 0.29909(12) 0.5373(4) 0.25402(15) 0.0453(10) Uani 1 d . . .
H2A H 0.3136 0.4651 0.2430 0.080 Uiso 1 d R . .
O3 O 0.34922(12) 0.6715(4) 0.14917(15) 0.0478(10) Uani 1 d . . .
O4 O 0.31921(11) 0.8086(4) 0.08179(14) 0.0374(9) Uani 1 d . . .
O5 O 0.53555(12) 0.7920(5) 0.01478(17) 0.0661(14) Uani 1 d . . .
O6 O 0.72225(13) 0.5442(4) 0.12568(16) 0.0476(10) Uani 1 d . . .
O7 O 0.70121(12) 0.3629(4) 0.07363(15) 0.0411(9) Uani 1 d . . .
O8 O 0.31419(12) 1.0713(4) 0.17313(15) 0.0475(10) Uani 1 d . . .
O9 O 0.30729(14) 1.2624(4) 0.22418(19) 0.0627(13) Uani 1 d . . .
O10 O 0.51737(13) 1.3053(5) 0.1315(2) 0.0705(14) Uani 1 d . . .
O11 O 0.69892(13) 0.9670(5) 0.21486(16) 0.0659(13) Uani 1 d . . .
O12 O 0.64034(15) 0.8236(5) 0.24045(19) 0.0643(12) Uani 1 d . . .
C1 C 0.35351(17) 0.7463(5) 0.1063(2) 0.0339(12) Uani 1 d . . .
C2 C 0.40184(16) 0.7593(5) 0.0822(2) 0.0331(12) Uani 1 d . . .
C3 C 0.41019(17) 0.8360(6) 0.0342(2) 0.0374(13) Uani 1 d . . .
H3A H 0.3845 0.8821 0.0156 0.080 Uiso 1 d R . .
C4 C 0.45507(18) 0.8452(6) 0.0130(2) 0.0423(14) Uani 1 d . . .
H4A H 0.4607 0.8993 -0.0197 0.080 Uiso 1 d R . .
C5 C 0.49229(18) 0.7767(6) 0.0392(2) 0.0446(15) Uani 1 d . . .
C6 C 0.4847(2) 0.6980(7) 0.0869(3) 0.066(2) Uani 1 d . . .
H6A H 0.5101 0.6485 0.1045 0.080 Uiso 1 d R . .
C7 C 0.43936(19) 0.6910(7) 0.1072(2) 0.0550(18) Uani 1 d . . .
H7A H 0.4338 0.6376 0.1401 0.080 Uiso 1 d R . .
C8 C 0.57441(18) 0.7136(7) 0.0350(2) 0.0487(16) Uani 1 d . . .
C9 C 0.6029(2) 0.7699(7) 0.0762(3) 0.0604(18) Uani 1 d . . .
H9A H 0.5957 0.8590 0.0922 0.080 Uiso 1 d R . .
C10 C 0.6419(2) 0.6953(6) 0.0934(2) 0.0526(16) Uani 1 d . . .
H10A H 0.6620 0.7321 0.1222 0.080 Uiso 1 d R . .
C11 C 0.65322(16) 0.5681(5) 0.0702(2) 0.0325(12) Uani 1 d . . .
C12 C 0.62447(18) 0.5157(6) 0.0283(2) 0.0480(15) Uani 1 d . . .
H12A H 0.6323 0.4277 0.0117 0.080 Uiso 1 d R . .
C13 C 0.5847(2) 0.5885(7) 0.0106(3) 0.0558(17) Uani 1 d . . .
H13A H 0.5648 0.5521 -0.0184 0.080 Uiso 1 d R . .
C14 C 0.69513(17) 0.4870(6) 0.0919(2) 0.0329(12) Uani 1 d . . .
C15 C 0.32926(18) 1.1875(6) 0.1919(2) 0.0413(14) Uani 1 d . . .
C16 C 0.37780(16) 1.2277(5) 0.1730(2) 0.0351(13) Uani 1 d . . .
C17 C 0.40297(19) 1.3330(6) 0.2002(3) 0.0494(16) Uani 1 d . . .
H17A H 0.3882 1.3873 0.2284 0.080 Uiso 1 d R . .
C18 C 0.4497(2) 1.3585(6) 0.1858(3) 0.0572(18) Uani 1 d . . .
H18A H 0.4680 1.4292 0.2042 0.080 Uiso 1 d R . .
C19 C 0.46952(18) 1.2800(7) 0.1441(3) 0.0525(18) Uani 1 d . . .
C20 C 0.4449(2) 1.1792(7) 0.1158(2) 0.0540(17) Uani 1 d . . .
H20A H 0.4595 1.1286 0.0864 0.080 Uiso 1 d R . .
C21 C 0.39878(18) 1.1532(6) 0.1306(2) 0.0459(15) Uani 1 d . . .
H21A H 0.3810 1.0824 0.1116 0.080 Uiso 1 d R . .
C22 C 0.54929(18) 1.2082(6) 0.1522(2) 0.0490(16) Uani 1 d . . .
C23 C 0.59629(19) 1.2294(7) 0.1384(3) 0.0602(19) Uani 1 d . . .
H23A H 0.6043 1.3062 0.1148 0.080 Uiso 1 d R . .
C24 C 0.63065(19) 1.1407(7) 0.1591(3) 0.0568(18) Uani 1 d . . .
H24A H 0.6630 1.1547 0.1494 0.080 Uiso 1 d R . .
C25 C 0.61873(18) 1.0295(6) 0.1928(2) 0.0435(15) Uani 1 d . . .
C26 C 0.57175(19) 1.0071(7) 0.2052(2) 0.0536(16) Uani 1 d . . .
H26A H 0.5632 0.9284 0.2276 0.080 Uiso 1 d R . .
C27 C 0.53722(19) 1.0975(6) 0.1849(3) 0.0561(17) Uani 1 d . . .
H27A H 0.5048 1.0820 0.1935 0.080 Uiso 1 d R . .
C28 C 0.6563(2) 0.9341(7) 0.2169(2) 0.0502(16) Uani 1 d . . .
C29 C 0.22182(17) 0.5523(6) 0.0296(2) 0.0370(13) Uani 1 d . . .
H29A H 0.2037 0.6303 0.0162 0.080 Uiso 1 d R . .
C30 C 0.22218(17) 0.4304(6) -0.0012(2) 0.0381(13) Uani 1 d . . .
H30A H 0.2043 0.4242 -0.0350 0.080 Uiso 1 d R . .
C31 C 0.24840(17) 0.3154(5) 0.0164(2) 0.0309(12) Uani 1 d . . .
C32 C 0.2704(2) 0.3294(6) 0.0678(2) 0.0566(18) Uani 1 d . . .
H32A H 0.2871 0.2512 0.0833 0.080 Uiso 1 d R . .
C33 C 0.2684(2) 0.4544(6) 0.0966(2) 0.0588(18) Uani 1 d . . .
H33A H 0.2846 0.4618 0.1316 0.080 Uiso 1 d R . .
O1W O 0.5607(6) 0.6128(18) 0.2106(8) 0.206(8) Uiso 0.50 d P . .
H1WA H 0.5840 0.5806 0.1879 0.050 Uiso 0.50 d PR . .
H1WB H 0.5572 0.6483 0.2549 0.050 Uiso 0.50 d PR . .

loop_
_atom_site_aniso_label
_atom_site_aniso_U_11
_atom_site_aniso_U_22
_atom_site_aniso_U_33
_atom_site_aniso_U_23
_atom_site_aniso_U_13
_atom_site_aniso_U_12
Zn1 0.0256(3) 0.0396(4) 0.0381(4) 0.0070(3) 0.0001(3) -0.0037(3)
Zn2 0.0253(3) 0.0316(4) 0.0378(4) -0.0043(3) -0.0015(2) 0.0038(3)
Zn3 0.0265(3) 0.0365(4) 0.0461(4) -0.0093(3) 0.0060(3) -0.0013(3)
N1 0.039(2) 0.029(2) 0.033(3) 0.000(2) -0.006(2) 0.003(2)
O1 0.0243(17) 0.033(2) 0.0358(19) 0.0002(16) 0.0048(14) -0.0007(15)
O2 0.0361(19) 0.039(2) 0.061(3) 0.0110(19) 0.0221(18) 0.0045(17)
O3 0.044(2) 0.052(3) 0.048(2) 0.020(2) 0.0177(19) 0.0150(19)
O4 0.0272(18) 0.041(2) 0.044(2) 0.0013(18) 0.0032(16) 0.0072(17)
O5 0.0250(19) 0.093(4) 0.081(3) 0.048(3) 0.018(2) 0.024(2)
O6 0.042(2) 0.044(2) 0.056(3) 0.001(2) -0.0160(19) -0.0011(19)
O7 0.034(2) 0.039(2) 0.050(2) -0.0010(19) -0.0037(17) 0.0076(17)
O8 0.038(2) 0.060(3) 0.045(2) 0.001(2) 0.0012(18) -0.013(2)
O9 0.046(2) 0.047(3) 0.096(3) -0.004(2) 0.041(2) 0.010(2)
O10 0.0241(19) 0.077(3) 0.111(4) 0.055(3) 0.011(2) 0.006(2)
O11 0.033(2) 0.111(4) 0.053(3) -0.008(3) -0.0032(19) 0.025(2)
O12 0.059(3) 0.049(3) 0.084(3) -0.001(3) -0.025(2) 0.016(2)
C1 0.029(3) 0.028(3) 0.044(3) -0.004(3) 0.009(2) 0.005(2)
C2 0.028(3) 0.036(3) 0.036(3) 0.007(3) 0.007(2) 0.003(2)
C3 0.028(3) 0.041(3) 0.044(3) 0.006(3) 0.000(2) 0.007(2)
C4 0.036(3) 0.051(4) 0.040(3) 0.018(3) 0.005(2) 0.008(3)
C5 0.033(3) 0.050(4) 0.051(4) 0.014(3) 0.009(3) 0.011(3)
C6 0.035(3) 0.100(6) 0.063(4) 0.043(4) 0.010(3) 0.024(4)
C7 0.039(3) 0.075(5) 0.051(4) 0.034(3) 0.005(3) 0.011(3)
C8 0.027(3) 0.065(4) 0.054(4) 0.017(3) 0.011(3) 0.012(3)
C9 0.067(4) 0.054(4) 0.060(4) -0.007(3) 0.003(3) 0.029(4)
C10 0.048(3) 0.059(4) 0.050(4) -0.010(3) -0.012(3) 0.018(3)
C11 0.024(2) 0.035(3) 0.039(3) 0.004(3) 0.002(2) 0.004(2)
C12 0.040(3) 0.040(4) 0.064(4) -0.006(3) -0.020(3) 0.005(3)
C13 0.044(3) 0.053(4) 0.070(4) 0.005(4) -0.022(3) 0.002(3)
C14 0.028(3) 0.036(3) 0.035(3) 0.003(3) 0.007(2) 0.001(2)
C15 0.033(3) 0.037(3) 0.054(4) 0.010(3) 0.000(3) 0.005(3)
C16 0.025(3) 0.036(3) 0.044(3) 0.010(3) 0.002(2) 0.001(2)
C17 0.034(3) 0.042(4) 0.072(4) 0.001(3) 0.009(3) 0.000(3)
C18 0.046(4) 0.036(4) 0.089(5) 0.012(4) -0.006(4) -0.009(3)
C19 0.026(3) 0.058(4) 0.074(5) 0.038(4) 0.006(3) 0.007(3)
C20 0.042(3) 0.072(5) 0.048(4) 0.011(3) 0.018(3) 0.015(3)
C21 0.035(3) 0.058(4) 0.044(3) 0.002(3) 0.001(3) 0.005(3)
C22 0.025(3) 0.061(4) 0.061(4) 0.022(3) 0.003(3) 0.003(3)
C23 0.034(3) 0.076(5) 0.070(4) 0.037(4) 0.004(3) -0.005(3)
C24 0.025(3) 0.085(5) 0.061(4) 0.011(4) 0.000(3) 0.006(3)
C25 0.034(3) 0.050(4) 0.047(3) -0.003(3) -0.006(3) 0.014(3)
C26 0.043(3) 0.053(4) 0.064(4) 0.017(3) -0.006(3) 0.003(3)
C27 0.029(3) 0.061(4) 0.078(5) 0.027(4) 0.004(3) 0.004(3)
C28 0.047(4) 0.068(5) 0.035(3) -0.019(3) -0.009(3) 0.025(3)
C29 0.032(3) 0.037(3) 0.042(3) -0.005(3) -0.007(2) 0.005(2)
C30 0.037(3) 0.038(3) 0.039(3) -0.007(3) -0.011(2) 0.003(3)
C31 0.030(3) 0.025(3) 0.038(3) 0.000(2) 0.001(2) -0.002(2)
C32 0.089(5) 0.026(3) 0.053(4) -0.002(3) -0.035(4) 0.020(3)
C33 0.094(5) 0.032(3) 0.050(4) -0.008(3) -0.034(4) 0.004(3)

loop_
_atom_type_symbol
_atom_type_description
_atom_type_scat_dispersion_real
_atom_type_scat_dispersion_imag
_atom_type_scat_source
C C 0.0033 0.0016 'International Tables Vol C Tables 4.2.6.8 and 6.1.1.4'
H H 0.0000 0.0000 'International Tables Vol C Tables 4.2.6.8 and 6.1.1.4'
N N 0.0061 0.0033 'International Tables Vol C Tables 4.2.6.8 and 6.1.1.4'
O O 0.0106 0.0060 'International Tables Vol C Tables 4.2.6.8 and 6.1.1.4'
Zn Zn 0.2839 1.4301 'International Tables Vol C Tables 4.2.6.8 and 6.1.1.4'

loop_
_geom_angle_atom_site_label_1
_geom_angle_atom_site_label_2
_geom_angle_atom_site_label_3
_geom_angle
_geom_angle_site_symmetry_1
_geom_angle_site_symmetry_3
_geom_angle_publ_flag
O2 Zn1 O12 117.34(18) . 2_655 ?
O2 Zn1 O3 111.44(16) . . ?
O12 Zn1 O3 102.95(19) 2_655 . ?
O2 Zn1 O1 106.26(14) . . ?
O12 Zn1 O1 118.59(17) 2_655 . ?
O3 Zn1 O1 98.54(14) . . ?
O7 Zn2 O1 111.51(14) 3_455 . ?
O7 Zn2 O4 118.12(15) 3_455 . ?
O1 Zn2 O4 105.87(13) . . ?
O7 Zn2 N1 101.37(16) 3_455 . ?
O1 Zn2 N1 118.53(15) . . ?
O4 Zn2 N1 101.68(15) . . ?
O2 Zn3 O8 148.83(17) 4 . ?
O2 Zn3 O1 106.07(14) 4 . ?
O8 Zn3 O1 105.04(15) . . ?
O2 Zn3 O6 93.51(16) 4 3_455 ?
O8 Zn3 O6 87.59(15) . 3_455 ?
O1 Zn3 O6 91.33(14) . 3_455 ?
O2 Zn3 O11 92.15(15) 4 2_655 ?
O8 Zn3 O11 85.67(14) . 2_655 ?
O1 Zn3 O11 90.64(15) . 2_655 ?
O6 Zn3 O11 173.25(14) 3_455 2_655 ?
C29 N1 C33 117.2(5) . . ?
C29 N1 Zn2 117.8(3) . . ?
C33 N1 Zn2 123.7(4) . . ?
Zn2 O1 Zn1 109.09(14) . . ?
Zn2 O1 Zn3 108.08(15) . . ?
Zn1 O1 Zn3 109.33(14) . . ?
Zn2 O1 O9 135.95(17) . 4_545 ?
Zn1 O1 O9 103.71(16) . 4_545 ?
Zn3 O1 O9 87.21(13) . 4_545 ?
Zn1 O2 Zn3 127.34(19) . 4_545 ?
Zn1 O2 O9 133.22(18) . 1_545 ?
Zn3 O2 O9 92.25(15) 4_545 1_545 ?
C1 O3 Zn1 131.6(3) . . ?
C1 O4 Zn2 116.8(3) . . ?
C5 O5 C8 119.5(4) . . ?
C14 O6 Zn3 139.7(4) . 3_545 ?
C14 O7 Zn2 114.2(3) . 3_545 ?
C15 O8 Zn3 116.2(4) . . ?
C22 O10 C19 115.6(4) . . ?
C28 O11 Zn3 121.3(4) . 2_655 ?
C28 O12 Zn1 118.6(4) . 2_655 ?
O3 C1 O4 124.0(4) . . ?
O3 C1 C2 117.5(4) . . ?
O4 C1 C2 118.4(5) . . ?
C7 C2 C3 118.2(4) . . ?
C7 C2 C1 119.7(5) . . ?
C3 C2 C1 122.1(4) . . ?
C4 C3 C2 120.6(5) . . ?
C3 C4 C5 120.1(5) . . ?
O5 C5 C4 115.7(5) . . ?
O5 C5 C6 124.0(5) . . ?
C4 C5 C6 120.3(5) . . ?
C7 C6 C5 118.2(5) . . ?
C2 C7 C6 122.5(5) . . ?
C13 C8 C9 121.6(5) . . ?
C13 C8 O5 119.1(6) . . ?
C9 C8 O5 119.2(6) . . ?
C10 C9 C8 118.4(6) . . ?
C9 C10 C11 121.8(6) . . ?
C10 C11 C12 118.5(5) . . ?
C10 C11 C14 120.1(5) . . ?
C12 C11 C14 121.4(5) . . ?
C11 C12 C13 120.7(5) . . ?
C8 C13 C12 119.0(6) . . ?
O6 C14 O7 123.4(5) . . ?
O6 C14 C11 118.7(5) . . ?
O7 C14 C11 117.9(5) . . ?
O9 C15 O8 124.2(5) . . ?
O9 C15 C16 121.0(5) . . ?
O8 C15 C16 114.8(5) . . ?
C21 C16 C17 119.7(5) . . ?
C21 C16 C15 119.7(5) . . ?
C17 C16 C15 120.4(5) . . ?
C16 C17 C18 119.5(6) . . ?
C19 C18 C17 118.9(6) . . ?
C20 C19 C18 122.4(5) . . ?
C20 C19 O10 119.8(6) . . ?
C18 C19 O10 117.8(6) . . ?
C19 C20 C21 118.5(6) . . ?
C20 C21 C16 121.0(6) . . ?
C27 C22 O10 124.0(5) . . ?
C27 C22 C23 119.9(5) . . ?
O10 C22 C23 116.1(5) . . ?
C24 C23 C22 119.9(6) . . ?
C23 C24 C25 120.5(5) . . ?
C24 C25 C26 119.2(5) . . ?
C24 C25 C28 120.8(5) . . ?
C26 C25 C28 119.9(6) . . ?
C25 C26 C27 120.2(6) . . ?
C22 C27 C26 120.3(5) . . ?
O11 C28 O12 124.8(6) . . ?
O11 C28 C25 120.6(6) . . ?
O12 C28 C25 114.5(5) . . ?
N1 C29 C30 122.9(5) . . ?
C29 C30 C31 120.7(5) . . ?
C32 C31 C30 115.4(4) . . ?
C32 C31 C31 121.9(6) . 7 ?
C30 C31 C31 122.6(6) . 7 ?
C33 C32 C31 120.8(5) . . ?
N1 C33 C32 122.8(5) . . ?

loop_
_geom_bond_atom_site_label_1
_geom_bond_atom_site_label_2
_geom_bond_distance
_geom_bond_site_symmetry_2
_geom_bond_publ_flag
Zn1 O2 1.878(3) . ?
Zn1 O12 1.912(4) 2_655 ?
Zn1 O3 1.985(4) . ?
Zn1 O1 2.019(3) . ?
Zn2 O7 1.968(3) 3_455 ?
Zn2 O1 1.977(3) . ?
Zn2 O4 1.993(3) . ?
Zn2 N1 2.044(4) . ?
Zn3 O2 1.907(3) 4 ?
Zn3 O8 1.939(4) . ?
Zn3 O1 2.059(3) . ?
Zn3 O6 2.174(4) 3_455 ?
Zn3 O11 2.326(4) 2_655 ?
N1 C29 1.335(6) . ?
N1 C33 1.336(7) . ?
O1 O9 2.806(5) 4_545 ?
O2 Zn3 1.907(3) 4_545 ?
O2 O9 2.739(5) 1_545 ?
O3 C1 1.267(6) . ?
O4 C1 1.281(6) . ?
O5 C5 1.379(6) . ?
O5 C8 1.416(6) . ?
O6 C14 1.243(6) . ?
O6 Zn3 2.174(4) 3_545 ?
O7 C14 1.279(6) . ?
O7 Zn2 1.968(3) 3_545 ?
O8 C15 1.273(6) . ?
O9 C15 1.236(6) . ?
O10 C22 1.388(6) . ?
O10 C19 1.419(6) . ?
O11 C28 1.254(7) . ?
O11 Zn3 2.326(4) 2_655 ?
O12 C28 1.286(7) . ?
O12 Zn1 1.912(4) 2_655 ?
C1 C2 1.504(6) . ?
C2 C7 1.383(7) . ?
C2 C3 1.395(7) . ?
C3 C4 1.384(7) . ?
C4 C5 1.389(7) . ?
C5 C6 1.396(7) . ?
C6 C7 1.387(7) . ?
C8 C13 1.367(8) . ?
C8 C9 1.385(8) . ?
C9 C10 1.376(8) . ?
C10 C11 1.380(7) . ?
C11 C12 1.387(7) . ?
C11 C14 1.509(7) . ?
C12 C13 1.390(7) . ?
C15 C16 1.509(7) . ?
C16 C21 1.388(7) . ?
C16 C17 1.395(7) . ?
C17 C18 1.398(7) . ?
C18 C19 1.382(8) . ?
C19 C20 1.370(9) . ?
C20 C21 1.385(7) . ?
C22 C27 1.368(7) . ?
C22 C23 1.396(7) . ?
C23 C24 1.383(8) . ?
C24 C25 1.385(8) . ?
C25 C26 1.389(7) . ?
C25 C28 1.515(7) . ?
C26 C27 1.393(7) . ?
C29 C30 1.383(7) . ?
C30 C31 1.392(7) . ?
C31 C32 1.388(7) . ?
C31 C31 1.486(9) 7 ?
C32 C33 1.386(7) . ?
